data_7207220
loop_
_publ_author_name
'Kobayashi, Yuhei'
'Kinuta, Takafumi'
'Sato, Tomohiro'
'Harada, Takunori'
'Kuroda, Reiko'
'Matsubara, Yoshio'
'Imai, Yoshitane'

_publ_section_title
;
 Polymorphic supramolecular organic fluorophore composed of
 2-naphthalenecarboxylic acid and benzylamine
;
_journal_issue 4
_journal_name_full CrystEngComm
_journal_page_first 1468
_journal_paper_doi 10.1039/c1ce06262j
_journal_volume 14
_journal_year 2012
_chemical_formula_sum 'C18 H17 N O2'
_chemical_formula_weight 279.33
_chemical_name_systematic
;
?
;
_space_group_IT_number 19
_symmetry_cell_setting orthorhombic
_symmetry_space_group_name_Hall 'P 2ac 2ab'
_symmetry_space_group_name_H-M 'P 21 21 21'
_atom_sites_solution_hydrogens geom
_atom_sites_solution_primary direct
_atom_sites_solution_secondary difmap
_audit_creation_method SHELXL-97
_cell_angle_alpha 90.00
_cell_angle_beta 90.00
_cell_angle_gamma 90.00
_cell_formula_units_Z 4
_cell_length_a 6.2850(3)
_cell_length_b 8.3874(4)
_cell_length_c 27.2578(13)
_cell_measurement_reflns_used 1863
_cell_measurement_temperature 130(2)
_cell_measurement_theta_max 27.88
_cell_measurement_theta_min 1.49
_cell_volume 1436.89(12)
_computing_cell_refinement 'Bruker SAINT'
_computing_data_collection 'Bruker SMART'
_computing_data_reduction 'Bruker SAINT'
_computing_structure_refinement 'SHELXL-97 (Sheldrick, 1997)'
_computing_structure_solution 'SHELXS-97 (Sheldrick, 1997)'
_diffrn_ambient_temperature 130(2)
_diffrn_measured_fraction_theta_full 0.976
_diffrn_measured_fraction_theta_max 0.976
_diffrn_measurement_device_type 'CCD area detector'
_diffrn_measurement_method '\w scans'
_diffrn_radiation_monochromator graphite
_diffrn_radiation_source 'fine-focus sealed tube'
_diffrn_radiation_type MoK\a
_diffrn_radiation_wavelength 0.71073
_diffrn_reflns_av_R_equivalents 0.0231
_diffrn_reflns_av_sigmaI/netI 0.0170
_diffrn_reflns_limit_h_max 8
_diffrn_reflns_limit_h_min -8
_diffrn_reflns_limit_k_max 9
_diffrn_reflns_limit_k_min -10
_diffrn_reflns_limit_l_max 35
_diffrn_reflns_limit_l_min -34
_diffrn_reflns_number 12758
_diffrn_reflns_theta_full 27.88
_diffrn_reflns_theta_max 27.88
_diffrn_reflns_theta_min 1.49
_exptl_absorpt_coefficient_mu 0.084
_exptl_absorpt_correction_T_max 0.9834
_exptl_absorpt_correction_T_min 0.9631
_exptl_absorpt_correction_type empirical
_exptl_absorpt_process_details 'Bruker SADABS'
_exptl_crystal_colour colorless
_exptl_crystal_density_diffrn 1.291
_exptl_crystal_density_method 'not measured'
_exptl_crystal_description plate
_exptl_crystal_F_000 592
_exptl_crystal_size_max 0.45
_exptl_crystal_size_mid 0.25
_exptl_crystal_size_min 0.20
_refine_diff_density_max 0.301
_refine_diff_density_min -0.177
_refine_diff_density_rms 0.040
_refine_ls_abs_structure_details 'Flack H D (1983), Acta Cryst. A39, 876-881'
_refine_ls_abs_structure_Flack 10(10)
_refine_ls_extinction_method none
_refine_ls_goodness_of_fit_ref 1.100
_refine_ls_hydrogen_treatment constr
_refine_ls_matrix_type full
_refine_ls_number_parameters 191
_refine_ls_number_reflns 1952
_refine_ls_number_restraints 0
_refine_ls_restrained_S_all 1.100
_refine_ls_R_factor_all 0.0354
_refine_ls_R_factor_gt 0.0337
_refine_ls_shift/su_max 0.005
_refine_ls_shift/su_mean 0.001
_refine_ls_structure_factor_coef Fsqd
_refine_ls_weighting_details 'calc w=1/[\s^2^(Fo^2^)+(0.0544P)^2^+0.2109P] where P=(Fo^2^+2Fc^2^)/3'
_refine_ls_weighting_scheme calc
_refine_ls_wR_factor_gt 0.0883
_refine_ls_wR_factor_ref 0.0896
_reflns_number_gt 1863
_reflns_number_total 1952
_reflns_threshold_expression >2sigma(I)
_cod_data_source_file c1ce06262j.txt
_cod_data_source_block imai813V2_1
_cod_depositor_comments
;
The following automatic conversions were performed:

'_symmetry_cell_setting' value 'Orthorhombic' changed to
'orthorhombic' according to
/home/saulius/struct/CIF-dictionaries/cif_core.dic dictionary named
'cif_core.dic' version 2.4.1 from 2010-06-29.

Automatic conversion script
Id: cif_fix_values 1715 2011-07-08 13:25:40Z adriana 
;
_cod_original_sg_symbol_H-M P2(1)2(1)2(1)
_cod_database_code 7207220

loop_
_symmetry_equiv_pos_as_xyz
'x, y, z'
'-x+1/2, -y, z+1/2'
'-x, y+1/2, -z+1/2'
'x+1/2, -y+1/2, -z'

loop_
_atom_site_label
_atom_site_type_symbol
_atom_site_fract_x
_atom_site_fract_y
_atom_site_fract_z
_atom_site_U_iso_or_equiv
_atom_site_adp_type
_atom_site_occupancy
_atom_site_symmetry_multiplicity
_atom_site_calc_flag
_atom_site_refinement_flags
C1 C 0.8962(2) -0.02622(19) 0.16737(5) 0.0186(3) Uani 1 1 d .
H1 H 1.0342 0.0177 0.1719 0.022 Uiso 1 1 calc R
C2 C 0.7990(2) -0.01322(18) 0.12253(5) 0.0172(3) Uani 1 1 d .
C3 C 0.5931(2) -0.07757(18) 0.11571(5) 0.0191(3) Uani 1 1 d .
H3 H 0.5245 -0.0666 0.0848 0.023 Uiso 1 1 calc R
C4 C 0.4919(3) -0.15540(19) 0.15313(5) 0.0210(3) Uani 1 1 d .
H4 H 0.3542 -0.1988 0.1479 0.025 Uiso 1 1 calc R
C5 C 0.4916(3) -0.2546(2) 0.23896(5) 0.0258(4) Uani 1 1 d .
H5 H 0.3558 -0.3020 0.2343 0.031 Uiso 1 1 calc R
C6 C 0.5904(3) -0.2663(2) 0.28353(6) 0.0288(4) Uani 1 1 d .
H6 H 0.5233 -0.3226 0.3095 0.035 Uiso 1 1 calc R
C7 C 0.7917(3) -0.1953(2) 0.29120(6) 0.0267(4) Uani 1 1 d .
H7 H 0.8575 -0.2025 0.3225 0.032 Uiso 1 1 calc R
C8 C 0.8922(3) -0.11647(19) 0.25406(5) 0.0229(3) Uani 1 1 d .
H8 H 1.0278 -0.0698 0.2596 0.027 Uiso 1 1 calc R
C9 C 0.7945(2) -0.10389(18) 0.20705(5) 0.0183(3) Uani 1 1 d .
C10 C 0.5901(3) -0.17210(19) 0.19967(5) 0.0194(3) Uani 1 1 d .
C11 C 0.9154(2) 0.06451(18) 0.08028(5) 0.0186(3) Uani 1 1 d .
O12 O 1.10781(18) 0.09470(16) 0.08577(4) 0.0286(3) Uani 1 1 d .
O13 O 0.80954(17) 0.09161(14) 0.04164(4) 0.0219(2) Uani 1 1 d .
C21 C 1.1603(2) 0.0305(2) -0.07852(5) 0.0213(3) Uani 1 1 d .
C22 C 1.2175(3) -0.0421(2) -0.03465(6) 0.0243(3) Uani 1 1 d .
H22 H 1.1320 -0.0273 -0.0063 0.029 Uiso 1 1 calc R
C23 C 1.3985(3) -0.1359(2) -0.03204(6) 0.0281(4) Uani 1 1 d .
H23 H 1.4380 -0.1833 -0.0017 0.034 Uiso 1 1 calc R
C24 C 1.5225(3) -0.1611(2) -0.07342(6) 0.0270(4) Uani 1 1 d .
H24 H 1.6454 -0.2268 -0.0716 0.032 Uiso 1 1 calc R
C25 C 1.4658(3) -0.0900(2) -0.11727(6) 0.0267(4) Uani 1 1 d .
H25 H 1.5499 -0.1068 -0.1458 0.032 Uiso 1 1 calc R
C26 C 1.2861(3) 0.0061(2) -0.11974(6) 0.0248(3) Uani 1 1 d .
H26 H 1.2489 0.0556 -0.1499 0.030 Uiso 1 1 calc R
C27 C 0.9601(3) 0.1279(2) -0.08313(6) 0.0261(4) Uani 1 1 d .
H27A H 0.9632 0.1857 -0.1148 0.031 Uiso 1 1 calc R
H27B H 0.8364 0.0549 -0.0838 0.031 Uiso 1 1 calc R
N28 N 0.9301(2) 0.24488(16) -0.04297(4) 0.0198(3) Uani 1 1 d .
H28A H 0.9082 0.1921 -0.0142 0.030 Uiso 1 1 calc R
H28B H 0.8154 0.3074 -0.0497 0.030 Uiso 1 1 calc R
H28C H 1.0483 0.3070 -0.0403 0.030 Uiso 1 1 calc R

loop_
_atom_site_aniso_label
_atom_site_aniso_U_11
_atom_site_aniso_U_22
_atom_site_aniso_U_33
_atom_site_aniso_U_23
_atom_site_aniso_U_13
_atom_site_aniso_U_12
C1 0.0161(6) 0.0189(7) 0.0209(7) -0.0003(6) 0.0018(5) -0.0010(6)
C2 0.0188(7) 0.0163(6) 0.0165(6) 0.0007(6) 0.0038(6) 0.0009(6)
C3 0.0192(7) 0.0207(7) 0.0174(6) 0.0006(6) -0.0016(6) -0.0003(6)
C4 0.0192(7) 0.0228(8) 0.0211(7) -0.0012(6) 0.0007(6) -0.0052(6)
C5 0.0317(8) 0.0239(8) 0.0219(7) 0.0005(6) 0.0060(7) -0.0072(8)
C6 0.0443(10) 0.0229(8) 0.0191(7) 0.0028(6) 0.0089(7) -0.0028(8)
C7 0.0399(10) 0.0234(8) 0.0168(7) 0.0008(6) -0.0019(7) 0.0044(8)
C8 0.0258(8) 0.0231(7) 0.0197(7) -0.0011(6) -0.0020(6) 0.0021(7)
C9 0.0208(7) 0.0171(7) 0.0170(6) -0.0001(6) 0.0000(6) 0.0026(6)
C10 0.0218(7) 0.0180(7) 0.0183(6) -0.0008(6) 0.0036(6) -0.0004(7)
C11 0.0195(7) 0.0179(7) 0.0185(6) 0.0022(6) 0.0042(6) 0.0010(6)
O12 0.0196(5) 0.0408(7) 0.0256(5) 0.0082(5) 0.0023(5) -0.0065(6)
O13 0.0207(5) 0.0276(6) 0.0172(5) 0.0066(4) 0.0028(4) 0.0037(5)
C21 0.0219(7) 0.0208(7) 0.0212(7) -0.0030(6) -0.0022(6) -0.0039(6)
C22 0.0279(8) 0.0247(8) 0.0204(7) -0.0028(6) 0.0021(6) 0.0009(7)
C23 0.0378(9) 0.0241(8) 0.0224(7) 0.0004(7) -0.0021(7) 0.0046(7)
C24 0.0262(8) 0.0204(8) 0.0344(8) -0.0038(7) 0.0005(7) 0.0029(7)
C25 0.0288(8) 0.0256(8) 0.0256(7) -0.0027(7) 0.0075(7) -0.0029(7)
C26 0.0288(8) 0.0259(8) 0.0198(7) 0.0008(6) 0.0010(7) -0.0042(7)
C27 0.0214(7) 0.0343(9) 0.0225(7) -0.0032(7) -0.0062(6) 0.0008(7)
N28 0.0152(6) 0.0252(6) 0.0191(6) 0.0056(5) 0.0005(5) 0.0009(5)

loop_
_atom_type_symbol
_atom_type_description
_atom_type_scat_dispersion_real
_atom_type_scat_dispersion_imag
_atom_type_scat_source
C C 0.0033 0.0000 'International Tables Vol C Tables 4.2.6.8 and 6.1.1.4'
H H 0.0000 0.0000 'International Tables Vol C Tables 4.2.6.8 and 6.1.1.4'
N N 0.0061 0.0000 'International Tables Vol C Tables 4.2.6.8 and 6.1.1.4'
O O 0.0106 0.0000 'International Tables Vol C Tables 4.2.6.8 and 6.1.1.4'

loop_
_geom_angle_atom_site_label_1
_geom_angle_atom_site_label_2
_geom_angle_atom_site_label_3
_geom_angle
C2 C1 C9 121.14(14)
C1 C2 C3 119.63(13)
C1 C2 C11 119.87(13)
C3 C2 C11 120.46(13)
C4 C3 C2 120.65(14)
C3 C4 C10 120.78(14)
C6 C5 C10 120.51(16)
C5 C6 C7 120.49(15)
C8 C7 C6 120.56(15)
C7 C8 C9 120.27(16)
C1 C9 C10 119.05(13)
C1 C9 C8 121.82(14)
C10 C9 C8 119.14(14)
C5 C10 C4 122.28(14)
C5 C10 C9 119.00(14)
C4 C10 C9 118.72(13)
O12 C11 O13 125.02(14)
O12 C11 C2 117.78(14)
O13 C11 C2 117.19(13)
C22 C21 C26 118.98(15)
C22 C21 C27 121.74(14)
C26 C21 C27 119.21(14)
C23 C22 C21 120.38(15)
C22 C23 C24 120.42(15)
C25 C24 C23 119.49(16)
C24 C25 C26 120.12(15)
C21 C26 C25 120.59(15)
N28 C27 C21 113.83(13)

loop_
_geom_bond_atom_site_label_1
_geom_bond_atom_site_label_2
_geom_bond_distance
C1 C2 1.3706(19)
C1 C9 1.415(2)
C2 C3 1.414(2)
C2 C11 1.5118(19)
C3 C4 1.368(2)
C4 C10 1.418(2)
C5 C6 1.368(2)
C5 C10 1.417(2)
C6 C7 1.414(3)
C7 C8 1.364(2)
C8 C9 1.4247(19)
C9 C10 1.421(2)
C11 O12 1.245(2)
C11 O13 1.2663(18)
C21 C22 1.389(2)
C21 C26 1.389(2)
C21 C27 1.506(2)
C22 C23 1.385(2)
C23 C24 1.387(2)
C24 C25 1.383(2)
C25 C26 1.389(2)
C27 N28 1.482(2)
